data_4119519
loop_
_publ_author_name
'Renso Visbal'
'Isaura Ospino'
'Jos\'e M. L\'opez-de-Luzuriaga'
'Antonio Laguna'
'M. Concepci\'on Gimeno'

_publ_section_title
;
 N-Heterocyclic Carbene Ligands as Modulators of Luminescence in
 Three-Coordinate Gold(I) Complexes with Spectacular Quantum Yields
;
_journal_name_full 'Journal of the American Chemical Society'
_journal_page_first 4712
_journal_page_last 4715
_journal_paper_doi 10.1021/ja401523x
_journal_volume 135
_journal_year 2013
_chemical_formula_sum 'C47.5 H57 Au B9 Cl N2 P2'
_chemical_formula_weight 1047.60
_chemical_name_systematic
;
 ?
;
_space_group_IT_number 15
_symmetry_cell_setting monoclinic
_symmetry_space_group_name_Hall '-C 2yc'
_symmetry_space_group_name_H-M 'C 1 2/c 1'
_atom_sites_solution_hydrogens geom
_atom_sites_solution_primary direct
_atom_sites_solution_secondary difmap
_audit_creation_method SHELXL-97
_cell_angle_alpha 90.00
_cell_angle_beta 118.381(3)
_cell_angle_gamma 90.00
_cell_formula_units_Z 8
_cell_length_a 42.3323(10)
_cell_length_b 11.4375(2)
_cell_length_c 22.6153(6)
_cell_measurement_reflns_used 20967
_cell_measurement_temperature 100(2)
_cell_measurement_theta_max 28.1859
_cell_measurement_theta_min 4.1657
_cell_volume 9633.7(5)
_computing_cell_refinement
;
CrysAlisPro, Agilent Technologies,
Version 1.171.35.21 (release 20-01-2012 CrysAlis171 .NET)
(compiled Jan 23 2012,18:06:46)
;
_computing_data_collection
;
CrysAlisPro, Agilent Technologies,
Version 1.171.35.21 (release 20-01-2012 CrysAlis171 .NET)
(compiled Jan 23 2012,18:06:46)
;
_computing_data_reduction
;
CrysAlisPro, Agilent Technologies,
Version 1.171.35.21 (release 20-01-2012 CrysAlis171 .NET)
(compiled Jan 23 2012,18:06:46)
;
_computing_structure_refinement 'SHELXL-97 (Sheldrick, 2008)'
_diffrn_ambient_temperature 100(2)
_diffrn_detector_area_resol_mean 16.0644
_diffrn_measured_fraction_theta_full 0.994
_diffrn_measured_fraction_theta_max 0.994
_diffrn_measurement_device_type 'Xcalibur, Sapphire3'
_diffrn_radiation_monochromator graphite
_diffrn_radiation_source 'fine-focus sealed tube'
_diffrn_radiation_type MoK\a
_diffrn_radiation_wavelength 0.71073
_diffrn_reflns_av_R_equivalents 0.0328
_diffrn_reflns_av_sigmaI/netI 0.0261
_diffrn_reflns_limit_h_max 51
_diffrn_reflns_limit_h_min -51
_diffrn_reflns_limit_k_max 13
_diffrn_reflns_limit_k_min -13
_diffrn_reflns_limit_l_max 27
_diffrn_reflns_limit_l_min -27
_diffrn_reflns_number 37526
_diffrn_reflns_theta_full 25.50
_diffrn_reflns_theta_max 25.50
_diffrn_reflns_theta_min 4.17
_exptl_absorpt_coefficient_mu 3.212
_exptl_absorpt_correction_T_max 0.6992
_exptl_absorpt_correction_T_min 0.5384
_exptl_absorpt_correction_type multi-scan
_exptl_absorpt_process_details
;
CrysAlisPro, Agilent Technologies,
Version 1.171.35.21 (release 20-01-2012 CrysAlis171 .NET)
(compiled Jan 23 2012,18:06:46)
empirical absorption correction using spherical harmonics,
 implemented in SCALE3 ABSPACK scaling algorithm.
;
_exptl_crystal_colour pale-yellow
_exptl_crystal_density_diffrn 1.445
_exptl_crystal_description prism
_exptl_crystal_F_000 4216
_exptl_crystal_size_max 0.22
_exptl_crystal_size_mid 0.17
_exptl_crystal_size_min 0.12
_refine_diff_density_max 2.284
_refine_diff_density_min -0.691
_refine_diff_density_rms 0.110
_refine_ls_extinction_method none
_refine_ls_goodness_of_fit_ref 1.035
_refine_ls_hydrogen_treatment 'mixed (BH located in the Fourier map and others constr)'
_refine_ls_matrix_type full
_refine_ls_number_parameters 548
_refine_ls_number_reflns 8914
_refine_ls_number_restraints 8
_refine_ls_restrained_S_all 1.087
_refine_ls_R_factor_all 0.0382
_refine_ls_R_factor_gt 0.0331
_refine_ls_shift/su_max 0.002
_refine_ls_shift/su_mean 0.000
_refine_ls_structure_factor_coef Fsqd
_refine_ls_weighting_details 'calc w=1/[\s^2^(Fo^2^)+(0.0398P)^2^+66.8515P] where P=(Fo^2^+2Fc^2^)/3'
_refine_ls_weighting_scheme calc
_refine_ls_wR_factor_gt 0.0811
_refine_ls_wR_factor_ref 0.0844
_reflns_number_gt 8014
_reflns_number_total 8914
_reflns_threshold_expression >2\s(I)
_cod_data_source_file ja401523x_si_002.cif
_cod_data_source_block c314
_cod_original_cell_volume 9633.7(4)
_cod_original_formula_sum 'C47.50 H57 Au B9 Cl N2 P2'
_cod_database_code 4119519

loop_
_symmetry_equiv_pos_as_xyz
'x, y, z'
'-x, y, -z+1/2'
'x+1/2, y+1/2, z'
'-x+1/2, y+1/2, -z+1/2'
'-x, -y, -z'
'x, -y, z-1/2'
'-x+1/2, -y+1/2, -z'
'x+1/2, -y+1/2, z-1/2'

loop_
_atom_site_label
_atom_site_type_symbol
_atom_site_fract_x
_atom_site_fract_y
_atom_site_fract_z
_atom_site_U_iso_or_equiv
_atom_site_adp_type
_atom_site_occupancy
_atom_site_symmetry_multiplicity
_atom_site_calc_flag
_atom_site_refinement_flags
_atom_site_disorder_assembly
_atom_site_disorder_group
Au1 Au 0.143249(4) 0.643427(13) 0.241464(7) 0.01925(7) Uani 1 1 d . A .
P1 P 0.09814(3) 0.63699(10) 0.27749(5) 0.0254(3) Uani 1 1 d D . .
P2 P 0.15820(3) 0.83205(9) 0.29169(5) 0.0154(2) Uani 1 1 d . . .
N1 N 0.18238(11) 0.4559(3) 0.20544(18) 0.0278(8) Uani 1 1 d . A .
N2 N 0.13736(10) 0.5296(3) 0.11796(17) 0.0227(8) Uani 1 1 d . A .
B1 B 0.07460(13) 0.8206(5) 0.3469(3) 0.0244(10) Uani 1 1 d . . .
B2 B 0.10769(13) 0.7308(4) 0.4122(2) 0.0202(9) Uani 1 1 d . A .
B3 B 0.09597(14) 0.8653(4) 0.4327(3) 0.0240(10) Uani 1 1 d . A .
B4 B 0.08851(15) 0.9756(5) 0.3719(3) 0.0302(12) Uani 1 1 d . A .
B5 B 0.14208(13) 0.8189(4) 0.4697(2) 0.0195(9) Uani 1 1 d . . .
B6 B 0.13123(14) 0.9674(4) 0.4435(3) 0.0246(10) Uani 1 1 d . A .
B7 B 0.12979(13) 0.9839(4) 0.3650(3) 0.0223(10) Uani 1 1 d . . .
B8 B 0.16248(13) 0.8929(4) 0.4282(2) 0.0179(9) Uani 1 1 d . A .
B9 B 0.14765(12) 0.7470(4) 0.4058(2) 0.0169(9) Uani 1 1 d . A .
C1 C 0.15576(12) 0.5337(3) 0.1847(2) 0.0212(9) Uani 1 1 d . . .
C2 C 0.18120(15) 0.3852(4) 0.1497(2) 0.0317(11) Uani 1 1 d . . .
H2A H 0.1744 0.3032 0.1522 0.038 Uiso 1 1 calc R A .
H2B H 0.2046 0.3861 0.1499 0.038 Uiso 1 1 calc R . .
C3 C 0.15247(14) 0.4468(4) 0.0882(2) 0.0348(11) Uani 1 1 d . A .
H3A H 0.1630 0.4882 0.0632 0.042 Uiso 1 1 calc R . .
H3B H 0.1340 0.3910 0.0576 0.042 Uiso 1 1 calc R . .
C4 C 0.20669(13) 0.4306(4) 0.2746(2) 0.0252(9) Uani 1 1 d . . .
C5 C 0.19819(14) 0.3406(4) 0.3064(2) 0.0297(10) Uani 1 1 d . A .
C6 C 0.22269(13) 0.3165(4) 0.3730(2) 0.0297(10) Uani 1 1 d . . .
H6A H 0.2175 0.2555 0.3956 0.036 Uiso 1 1 calc R A .
C7 C 0.25447(13) 0.3784(4) 0.4076(2) 0.0264(10) Uani 1 1 d . A .
C8 C 0.26162(12) 0.4681(4) 0.3746(2) 0.0264(9) Uani 1 1 d . . .
H8A H 0.2831 0.5120 0.3982 0.032 Uiso 1 1 calc R A .
C9 C 0.23822(12) 0.4957(4) 0.3078(2) 0.0261(9) Uani 1 1 d . A .
C10 C 0.16399(15) 0.2721(4) 0.2703(2) 0.0377(12) Uani 1 1 d . . .
H10A H 0.1502 0.3012 0.2242 0.057 Uiso 1 1 calc R A .
H10B H 0.1498 0.2810 0.2938 0.057 Uiso 1 1 calc R . .
H10C H 0.1697 0.1893 0.2693 0.057 Uiso 1 1 calc R . .
C11 C 0.28016(13) 0.3496(4) 0.4799(2) 0.0293(10) Uani 1 1 d . . .
H11A H 0.2707 0.2838 0.4945 0.044 Uiso 1 1 calc R A .
H11B H 0.2829 0.4178 0.5081 0.044 Uiso 1 1 calc R . .
H11C H 0.3035 0.3283 0.4840 0.044 Uiso 1 1 calc R . .
C12 C 0.24655(14) 0.5948(4) 0.2732(3) 0.0339(11) Uani 1 1 d . . .
H12A H 0.2698 0.6293 0.3043 0.051 Uiso 1 1 calc R A .
H12B H 0.2278 0.6545 0.2595 0.051 Uiso 1 1 calc R . .
H12C H 0.2475 0.5648 0.2335 0.051 Uiso 1 1 calc R . .
C13 C 0.10923(11) 0.6116(4) 0.0797(2) 0.0213(9) Uani 1 1 d . . .
C14 C 0.07377(12) 0.5797(5) 0.0591(2) 0.0315(11) Uani 1 1 d . A .
C15 C 0.04743(13) 0.6652(5) 0.0264(3) 0.0405(13) Uani 1 1 d . . .
H15A H 0.0230 0.6462 0.0120 0.049 Uiso 1 1 calc R A .
C16 C 0.05591(13) 0.7758(5) 0.0146(2) 0.0397(13) Uani 1 1 d . A .
C17 C 0.09127(13) 0.8032(4) 0.0337(2) 0.0300(10) Uani 1 1 d . . .
H17A H 0.0971 0.8790 0.0246 0.036 Uiso 1 1 calc R A .
C18 C 0.11851(11) 0.7216(4) 0.0661(2) 0.0226(9) Uani 1 1 d . A .
C19 C 0.06502(16) 0.4596(6) 0.0738(3) 0.0502(15) Uani 1 1 d . . .
H19A H 0.0871 0.4134 0.0964 0.075 Uiso 1 1 calc R A .
H19B H 0.0483 0.4212 0.0317 0.075 Uiso 1 1 calc R . .
H19C H 0.0539 0.4657 0.1031 0.075 Uiso 1 1 calc R . .
C20 C 0.02734(17) 0.8694(7) -0.0177(4) 0.071(2) Uani 1 1 d . . .
H20A H 0.0385 0.9418 -0.0220 0.107 Uiso 1 1 calc R A .
H20B H 0.0159 0.8837 0.0104 0.107 Uiso 1 1 calc R . .
H20C H 0.0093 0.8432 -0.0623 0.107 Uiso 1 1 calc R . .
C21 C 0.15697(12) 0.7500(4) 0.0856(2) 0.0274(10) Uani 1 1 d . . .
H21A H 0.1721 0.6819 0.1076 0.041 Uiso 1 1 calc R A .
H21B H 0.1649 0.8164 0.1167 0.041 Uiso 1 1 calc R . .
H21C H 0.1589 0.7700 0.0453 0.041 Uiso 1 1 calc R . .
C22 C 0.13623(10) 0.8537(3) 0.34425(19) 0.0157(8) Uani 1 1 d . A .
C23 C 0.10634(10) 0.7594(4) 0.33586(19) 0.0180(8) Uani 1 1 d . A .
C24A C 0.10376(14) 0.4989(4) 0.3278(3) 0.0140(15) Uiso 0.50 1 d PGD A 1
C25A C 0.13632(13) 0.4395(4) 0.3569(3) 0.0207(17) Uiso 0.50 1 d PG A 1
H25A H 0.1555 0.4662 0.3499 0.025 Uiso 0.50 1 calc PR A 1
C26A C 0.14076(13) 0.3412(4) 0.3962(3) 0.030(2) Uiso 0.50 1 d PG A 1
H26A H 0.1630 0.3006 0.4160 0.036 Uiso 0.50 1 calc PR A 1
C27A C 0.11263(16) 0.3022(4) 0.4064(3) 0.031(2) Uiso 0.50 1 d PG A 1
H27A H 0.1157 0.2350 0.4333 0.038 Uiso 0.50 1 calc PR A 1
C28A C 0.08008(13) 0.3616(5) 0.3774(3) 0.029(2) Uiso 0.50 1 d PG A 1
H28A H 0.0609 0.3350 0.3844 0.035 Uiso 0.50 1 calc PR A 1
C29A C 0.07564(12) 0.4600(4) 0.3381(3) 0.0227(18) Uiso 0.50 1 d PG A 1
H29A H 0.0534 0.5005 0.3183 0.027 Uiso 0.50 1 calc PR A 1
C24B C 0.08868(16) 0.5166(4) 0.3154(3) 0.0206(18) Uiso 0.50 1 d PGD A 2
C25B C 0.11814(13) 0.4424(5) 0.3451(3) 0.0262(19) Uiso 0.50 1 d PG A 2
H25B H 0.1391 0.4582 0.3411 0.031 Uiso 0.50 1 calc PR A 2
C26B C 0.11701(14) 0.3449(5) 0.3808(3) 0.037(2) Uiso 0.50 1 d PG A 2
H26B H 0.1371 0.2941 0.4011 0.044 Uiso 0.50 1 calc PR A 2
C27B C 0.08641(16) 0.3217(4) 0.3868(3) 0.030(2) Uiso 0.50 1 d PG A 2
H27B H 0.0856 0.2551 0.4111 0.036 Uiso 0.50 1 calc PR A 2
C28B C 0.05694(14) 0.3960(5) 0.3570(3) 0.034(2) Uiso 0.50 1 d PG A 2
H28B H 0.0360 0.3802 0.3611 0.041 Uiso 0.50 1 calc PR A 2
C29B C 0.05808(13) 0.4935(4) 0.3214(3) 0.0270(19) Uiso 0.50 1 d PG A 2
H29B H 0.0379 0.5442 0.3011 0.032 Uiso 0.50 1 calc PR A 2
C30A C 0.05236(10) 0.6816(5) 0.2067(2) 0.0135(15) Uiso 0.50 1 d PGD A 1
C31A C 0.02802(13) 0.5937(4) 0.1711(3) 0.0220(17) Uiso 0.50 1 d PG A 1
H31A H 0.0332 0.5148 0.1857 0.026 Uiso 0.50 1 calc PR A 1
C32A C -0.00397(13) 0.6212(5) 0.1142(3) 0.034(2) Uiso 0.50 1 d PG A 1
H32A H -0.0206 0.5612 0.0899 0.041 Uiso 0.50 1 calc PR A 1
C33A C -0.01161(12) 0.7367(5) 0.0930(2) 0.040(2) Uiso 0.50 1 d PG A 1
H33A H -0.0335 0.7555 0.0541 0.048 Uiso 0.50 1 calc PR A 1
C34A C 0.01273(14) 0.8246(4) 0.1286(3) 0.034(2) Uiso 0.50 1 d PG A 1
H34A H 0.0075 0.9035 0.1140 0.041 Uiso 0.50 1 calc PR A 1
C35A C 0.04471(12) 0.7970(4) 0.1855(3) 0.0239(18) Uiso 0.50 1 d PG A 1
H35A H 0.0613 0.8571 0.2098 0.029 Uiso 0.50 1 calc PR A 1
C30B C 0.05392(10) 0.6292(5) 0.2114(2) 0.0231(18) Uiso 0.50 1 d PGD A 2
C31B C 0.03462(14) 0.5272(4) 0.1839(3) 0.028(2) Uiso 0.50 1 d PG A 2
H31B H 0.0449 0.4534 0.2024 0.034 Uiso 0.50 1 calc PR A 2
C32B C 0.00028(14) 0.5330(4) 0.1295(3) 0.041(2) Uiso 0.50 1 d PG A 2
H32B H -0.0129 0.4633 0.1108 0.049 Uiso 0.50 1 calc PR A 2
C33B C -0.01476(11) 0.6409(5) 0.1025(3) 0.033(2) Uiso 0.50 1 d PG A 2
H33B H -0.0382 0.6449 0.0653 0.040 Uiso 0.50 1 calc PR A 2
C34B C 0.00454(14) 0.7430(4) 0.1299(3) 0.041(2) Uiso 0.50 1 d PG A 2
H34B H -0.0057 0.8167 0.1114 0.049 Uiso 0.50 1 calc PR A 2
C35B C 0.03888(13) 0.7371(4) 0.1843(3) 0.0242(18) Uiso 0.50 1 d PG A 2
H35B H 0.0521 0.8068 0.2031 0.029 Uiso 0.50 1 calc PR A 2
C36 C 0.20491(11) 0.8675(4) 0.3470(2) 0.0185(8) Uani 1 1 d . A .
C37 C 0.21818(11) 0.9813(4) 0.3574(2) 0.0199(8) Uani 1 1 d . . .
H37 H 0.2034 1.0432 0.3304 0.024 Uiso 1 1 calc R A .
C38 C 0.25306(11) 1.0047(4) 0.4074(2) 0.0258(9) Uani 1 1 d . A .
H38 H 0.2622 1.0822 0.4138 0.031 Uiso 1 1 calc R . .
C39 C 0.27436(11) 0.9151(5) 0.4477(2) 0.0304(10) Uani 1 1 d . . .
H39 H 0.2977 0.9317 0.4830 0.036 Uiso 1 1 calc R A .
C40 C 0.26164(11) 0.8011(4) 0.4365(2) 0.0290(10) Uani 1 1 d . A .
H40 H 0.2765 0.7395 0.4637 0.035 Uiso 1 1 calc R . .
C41 C 0.22729(11) 0.7767(4) 0.3859(2) 0.0236(9) Uani 1 1 d . . .
H41 H 0.2189 0.6983 0.3775 0.028 Uiso 1 1 calc R A .
C42 C 0.14151(10) 0.9460(4) 0.22739(19) 0.0198(8) Uani 1 1 d . A .
C43 C 0.16053(12) 0.9685(4) 0.1927(2) 0.0220(9) Uani 1 1 d . . .
H43 H 0.1830 0.9314 0.2063 0.026 Uiso 1 1 calc R A .
C44 C 0.14701(12) 1.0446(4) 0.1386(2) 0.0252(9) Uani 1 1 d . A .
H44 H 0.1604 1.0602 0.1156 0.030 Uiso 1 1 calc R . .
C45 C 0.11428(13) 1.0978(5) 0.1181(2) 0.0334(11) Uani 1 1 d . . .
H45 H 0.1050 1.1498 0.0809 0.040 Uiso 1 1 calc R A .
C46 C 0.09519(15) 1.0752(7) 0.1517(3) 0.0562(18) Uani 1 1 d . A .
H46 H 0.0725 1.1112 0.1374 0.067 Uiso 1 1 calc R . .
C47 C 0.10880(13) 1.0001(6) 0.2066(3) 0.0453(15) Uani 1 1 d . . .
H47 H 0.0955 0.9859 0.2299 0.054 Uiso 1 1 calc R A .
C48 C 0.0000 1.0679(13) 0.2500 0.021(4) Uiso 0.30 2 d SPD . 2
H20D H -0.0170 1.0167 0.2134 0.025 Uiso 0.15 1 calc PR . 2
H20E H 0.0170 1.0167 0.2866 0.025 Uiso 0.15 1 calc PR . 2
Cl1 Cl 0.02401(13) 1.1472(4) 0.2201(2) 0.0411(10) Uiso 0.30 1 d PD B 2
C49 C 0.0428(3) 0.1715(7) 0.2302(4) 0.015(2) Uiso 0.35 1 d PD C -1
H20F H 0.0678 0.1463 0.2602 0.018 Uiso 0.35 1 calc PR C -1
H20G H 0.0332 0.2044 0.2589 0.018 Uiso 0.35 1 calc PR C -1
Cl2 Cl 0.04381(8) 0.2825(3) 0.17843(16) 0.0294(7) Uiso 0.35 1 d PD C -1
Cl3 Cl 0.01846(7) 0.0525(2) 0.19113(14) 0.0204(5) Uiso 0.35 1 d PD C -1
H1 H 0.0470(13) 0.792(4) 0.318(2) 0.025(12) Uiso 1 1 d . . .
H2 H 0.0993(12) 0.645(4) 0.419(2) 0.021(12) Uiso 1 1 d . . .
H3 H 0.0824(14) 0.871(4) 0.460(3) 0.030(13) Uiso 1 1 d . . .
H4 H 0.0696(13) 1.046(4) 0.368(3) 0.034(13) Uiso 1 1 d . . .
H5 H 0.1577(12) 0.794(4) 0.520(2) 0.026(12) Uiso 1 1 d . . .
H6 H 0.1390(13) 1.039(5) 0.480(3) 0.034(13) Uiso 1 1 d . . .
H7 H 0.1396(12) 1.061(4) 0.348(2) 0.027(12) Uiso 1 1 d . . .
H8 H 0.1914(12) 0.909(4) 0.448(2) 0.020(11) Uiso 1 1 d . . .
H9 H 0.1648(12) 0.676(4) 0.410(2) 0.021(11) Uiso 1 1 d . . .
H10 H 0.0788(17) 0.929(6) 0.316(3) 0.063(19) Uiso 1 1 d . . .

loop_
_atom_site_aniso_label
_atom_site_aniso_U_11
_atom_site_aniso_U_22
_atom_site_aniso_U_33
_atom_site_aniso_U_23
_atom_site_aniso_U_13
_atom_site_aniso_U_12
Au1 0.02648(10) 0.01972(10) 0.01284(9) -0.00169(6) 0.01040(7) -0.00140(6)
P1 0.0277(6) 0.0350(6) 0.0157(5) -0.0086(5) 0.0121(5) -0.0169(5)
P2 0.0156(5) 0.0187(5) 0.0129(5) 0.0002(4) 0.0075(4) -0.0007(4)
N1 0.047(2) 0.0200(19) 0.0171(18) -0.0006(15) 0.0163(17) 0.0077(16)
N2 0.034(2) 0.0197(18) 0.0155(17) -0.0032(14) 0.0130(16) -0.0002(15)
B1 0.019(2) 0.036(3) 0.020(2) 0.007(2) 0.011(2) 0.003(2)
B2 0.021(2) 0.027(2) 0.013(2) 0.0004(19) 0.0091(19) -0.0018(19)
B3 0.026(3) 0.029(3) 0.024(3) 0.000(2) 0.017(2) 0.001(2)
B4 0.036(3) 0.031(3) 0.036(3) 0.011(2) 0.027(3) 0.015(2)
B5 0.023(2) 0.022(2) 0.014(2) -0.0010(19) 0.0092(19) -0.0016(19)
B6 0.037(3) 0.019(2) 0.027(3) -0.004(2) 0.023(2) -0.001(2)
B7 0.028(3) 0.020(2) 0.025(2) 0.0041(19) 0.018(2) 0.0043(19)
B8 0.023(2) 0.018(2) 0.014(2) -0.0019(18) 0.0100(19) -0.0008(18)
B9 0.015(2) 0.020(2) 0.012(2) 0.0003(17) 0.0037(17) -0.0001(17)
C1 0.034(2) 0.0144(19) 0.015(2) 0.0000(16) 0.0121(18) -0.0028(17)
C2 0.056(3) 0.023(2) 0.020(2) -0.0020(18) 0.021(2) 0.008(2)
C3 0.053(3) 0.031(3) 0.022(2) -0.002(2) 0.019(2) 0.010(2)
C4 0.041(3) 0.019(2) 0.017(2) 0.0009(17) 0.0150(19) 0.0075(19)
C5 0.046(3) 0.019(2) 0.019(2) -0.0018(17) 0.012(2) -0.0014(19)
C6 0.047(3) 0.019(2) 0.020(2) 0.0017(18) 0.013(2) -0.002(2)
C7 0.039(3) 0.021(2) 0.020(2) -0.0022(17) 0.014(2) 0.0008(19)
C8 0.029(2) 0.024(2) 0.029(2) 0.0002(18) 0.016(2) 0.0025(18)
C9 0.036(2) 0.020(2) 0.029(2) 0.0030(18) 0.021(2) 0.0064(18)
C10 0.058(3) 0.026(2) 0.021(2) 0.001(2) 0.013(2) -0.009(2)
C11 0.038(3) 0.028(2) 0.020(2) 0.0001(18) 0.013(2) -0.001(2)
C12 0.040(3) 0.034(3) 0.034(3) 0.011(2) 0.023(2) 0.007(2)
C13 0.024(2) 0.030(2) 0.0117(19) -0.0045(17) 0.0094(17) 0.0024(17)
C14 0.031(2) 0.047(3) 0.020(2) -0.015(2) 0.014(2) -0.015(2)
C15 0.021(2) 0.073(4) 0.026(3) -0.020(3) 0.010(2) -0.003(2)
C16 0.025(2) 0.059(4) 0.026(3) -0.009(2) 0.005(2) 0.013(2)
C17 0.033(3) 0.034(3) 0.020(2) -0.0012(19) 0.010(2) 0.009(2)
C18 0.025(2) 0.027(2) 0.015(2) -0.0042(17) 0.0089(17) 0.0016(17)
C19 0.050(3) 0.067(4) 0.035(3) -0.015(3) 0.022(3) -0.033(3)
C20 0.039(3) 0.084(5) 0.063(4) -0.011(4) 0.000(3) 0.032(3)
C21 0.031(2) 0.026(2) 0.029(2) 0.0036(19) 0.018(2) 0.0009(19)
C22 0.0140(18) 0.020(2) 0.0129(19) 0.0016(15) 0.0064(16) -0.0004(15)
C23 0.0168(19) 0.024(2) 0.0126(19) 0.0018(16) 0.0067(16) -0.0031(16)
C36 0.0168(19) 0.025(2) 0.016(2) 0.0010(16) 0.0102(17) 0.0009(16)
C37 0.018(2) 0.023(2) 0.018(2) 0.0011(17) 0.0077(17) 0.0012(16)
C38 0.022(2) 0.033(2) 0.023(2) -0.0029(19) 0.0112(18) -0.0066(18)
C39 0.016(2) 0.051(3) 0.020(2) 0.004(2) 0.0054(18) -0.002(2)
C40 0.019(2) 0.043(3) 0.026(2) 0.016(2) 0.0118(19) 0.0108(19)
C41 0.022(2) 0.028(2) 0.026(2) 0.0069(18) 0.0156(19) 0.0047(17)
C42 0.019(2) 0.025(2) 0.0127(19) 0.0015(16) 0.0053(16) -0.0032(16)
C43 0.028(2) 0.022(2) 0.021(2) -0.0017(17) 0.0150(18) -0.0011(17)
C44 0.037(2) 0.023(2) 0.020(2) -0.0011(18) 0.0173(19) -0.0039(19)
C45 0.037(3) 0.039(3) 0.016(2) 0.008(2) 0.007(2) -0.002(2)
C46 0.030(3) 0.099(5) 0.040(3) 0.043(3) 0.017(2) 0.030(3)
C47 0.025(2) 0.079(4) 0.035(3) 0.032(3) 0.018(2) 0.015(3)

loop_
_atom_type_symbol
_atom_type_description
_atom_type_scat_dispersion_real
_atom_type_scat_dispersion_imag
_atom_type_scat_source
C C 0.0033 0.0016 'International Tables Vol C Tables 4.2.6.8 and 6.1.1.4'
H H 0.0000 0.0000 'International Tables Vol C Tables 4.2.6.8 and 6.1.1.4'
B B 0.0013 0.0007 'International Tables Vol C Tables 4.2.6.8 and 6.1.1.4'
N N 0.0061 0.0033 'International Tables Vol C Tables 4.2.6.8 and 6.1.1.4'
P P 0.1023 0.0942 'International Tables Vol C Tables 4.2.6.8 and 6.1.1.4'
Au Au -2.0133 8.8022 'International Tables Vol C Tables 4.2.6.8 and 6.1.1.4'
Cl Cl 0.1484 0.1585 'International Tables Vol C Tables 4.2.6.8 and 6.1.1.4'

loop_
_geom_angle_atom_site_label_1
_geom_angle_atom_site_label_2
_geom_angle_atom_site_label_3
_geom_angle
_geom_angle_site_symmetry_1
C1 Au1 P2 140.31(12) .
C1 Au1 P1 132.86(12) .
P2 Au1 P1 86.56(4) .
C30B P1 C24B 88.8(3) .
C30B P1 C23 114.2(2) .
C24B P1 C23 104.7(2) .
C30B P1 C24A 104.4(3) .
C24B P1 C24A 18.4(2) .
C23 P1 C24A 106.0(2) .
C30B P1 C30A 18.5(2) .
C24B P1 C30A 104.0(3) .
C23 P1 C30A 99.7(2) .
C24A P1 C30A 121.0(2) .
C30B P1 Au1 114.1(2) .
C24B P1 Au1 126.0(2) .
C23 P1 Au1 108.05(13) .
C24A P1 Au1 109.62(17) .
C30A P1 Au1 111.19(18) .
C36 P2 C42 105.77(18) .
C36 P2 C22 104.16(18) .
C42 P2 C22 107.18(18) .
C36 P2 Au1 119.18(14) .
C42 P2 Au1 110.63(14) .
C22 P2 Au1 109.18(13) .
C1 N1 C4 124.5(4) .
C1 N1 C2 112.6(4) .
C4 N1 C2 122.3(4) .
C1 N2 C13 122.0(3) .
C1 N2 C3 113.2(4) .
C13 N2 C3 124.0(3) .
C23 B1 B3 105.1(3) .
C23 B1 B2 60.3(3) .
B3 B1 B2 58.4(3) .
C23 B1 B4 106.7(3) .
B3 B1 B4 58.4(3) .
B2 B1 B4 106.5(3) .
C23 B2 B5 104.8(3) .
C23 B2 B3 102.6(3) .
B5 B2 B3 62.2(3) .
C23 B2 B9 58.6(2) .
B5 B2 B9 60.6(3) .
B3 B2 B9 109.4(3) .
C23 B2 B1 55.2(2) .
B5 B2 B1 109.3(4) .
B3 B2 B1 60.3(3) .
B9 B2 B1 105.9(3) .
B2 B3 B4 112.8(4) .
B2 B3 B1 61.3(3) .
B4 B3 B1 63.3(3) .
B2 B3 B5 58.7(3) .
B4 B3 B5 108.9(3) .
B1 B3 B5 107.4(3) .
B2 B3 B6 106.5(3) .
B4 B3 B6 58.8(3) .
B1 B3 B6 106.9(3) .
B5 B3 B6 59.2(3) .
B6 B4 B3 61.7(3) .
B6 B4 B7 58.5(3) .
B3 B4 B7 106.0(3) .
B6 B4 B1 105.4(3) .
B3 B4 B1 58.4(3) .
B7 B4 B1 101.6(3) .
B2 B5 B8 109.1(3) .
B2 B5 B9 60.7(3) .
B8 B5 B9 60.1(3) .
B2 B5 B6 108.1(3) .
B8 B5 B6 58.7(3) .
B9 B5 B6 106.5(3) .
B2 B5 B3 59.1(3) .
B8 B5 B3 107.9(3) .
B9 B5 B3 107.0(3) .
B6 B5 B3 60.9(3) .
B8 B6 B7 61.1(3) .
B8 B6 B4 112.8(4) .
B7 B6 B4 62.5(3) .
B8 B6 B5 60.0(3) .
B7 B6 B5 108.5(3) .
B4 B6 B5 110.1(4) .
B8 B6 B3 108.1(3) .
B7 B6 B3 107.5(4) .
B4 B6 B3 59.6(3) .
B5 B6 B3 59.9(3) .
C22 B7 B6 105.3(3) .
C22 B7 B8 61.4(3) .
B6 B7 B8 59.0(3) .
C22 B7 B4 106.0(3) .
B6 B7 B4 59.0(3) .
B8 B7 B4 108.2(3) .
B6 B8 C22 101.0(3) .
B6 B8 B5 61.3(3) .
C22 B8 B5 103.6(3) .
B6 B8 B9 108.6(3) .
C22 B8 B9 59.3(2) .
B5 B8 B9 60.2(3) .
B6 B8 B7 59.9(3) .
C22 B8 B7 54.9(2) .
B5 B8 B7 108.5(3) .
B9 B8 B7 106.7(3) .
C23 B9 C22 55.3(2) .
C23 B9 B8 104.7(3) .
C22 B9 B8 59.6(2) .
C23 B9 B5 103.9(3) .
C22 B9 B5 103.5(3) .
B8 B9 B5 59.7(3) .
C23 B9 B2 59.4(2) .
C22 B9 B2 103.1(3) .
B8 B9 B2 107.3(3) .
B5 B9 B2 58.7(3) .
N2 C1 N1 108.5(4) .
N2 C1 Au1 123.3(3) .
N1 C1 Au1 128.2(3) .
N1 C2 C3 102.4(4) .
N2 C3 C2 102.2(3) .
C9 C4 C5 122.0(4) .
C9 C4 N1 119.1(4) .
C5 C4 N1 118.9(4) .
C6 C5 C4 117.5(4) .
C6 C5 C10 121.0(4) .
C4 C5 C10 121.5(4) .
C7 C6 C5 122.2(4) .
C8 C7 C6 118.5(4) .
C8 C7 C11 121.1(4) .
C6 C7 C11 120.4(4) .
C7 C8 C9 121.9(4) .
C8 C9 C4 117.9(4) .
C8 C9 C12 120.7(4) .
C4 C9 C12 121.4(4) .
C14 C13 C18 122.3(4) .
C14 C13 N2 118.9(4) .
C18 C13 N2 118.8(4) .
C13 C14 C15 117.1(5) .
C13 C14 C19 120.4(5) .
C15 C14 C19 122.5(5) .
C16 C15 C14 121.9(5) .
C15 C16 C17 119.4(5) .
C15 C16 C20 121.4(5) .
C17 C16 C20 119.2(6) .
C16 C17 C18 121.1(5) .
C17 C18 C13 118.1(4) .
C17 C18 C21 121.3(4) .
C13 C18 C21 120.5(4) .
C23 C22 B7 114.8(3) .
C23 C22 B9 61.7(2) .
B7 C22 B9 115.7(3) .
C23 C22 B8 111.2(3) .
B7 C22 B8 63.6(3) .
B9 C22 B8 61.2(2) .
C23 C22 P2 116.5(3) .
B7 C22 P2 121.1(3) .
B9 C22 P2 112.9(3) .
B8 C22 P2 118.8(3) .
C22 C23 B1 110.7(3) .
C22 C23 B9 63.0(2) .
B1 C23 B9 116.4(3) .
C22 C23 B2 111.0(3) .
B1 C23 B2 64.4(3) .
B9 C23 B2 62.0(3) .
C22 C23 P1 117.7(3) .
B1 C23 P1 123.1(3) .
B9 C23 P1 111.1(3) .
B2 C23 P1 118.5(3) .
C25A C24A C29A 120.0 .
C25A C24A P1 120.3(3) .
C29A C24A P1 119.6(3) .
C24A C25A C26A 120.0 .
C27A C26A C25A 120.0 .
C26A C27A C28A 120.0 .
C29A C28A C27A 120.0 .
C28A C29A C24A 120.0 .
C25B C24B C29B 120.0 .
C25B C24B P1 110.7(3) .
C29B C24B P1 129.3(3) .
C24B C25B C26B 120.0 .
C27B C26B C25B 120.0 .
C26B C27B C28B 120.0 .
C29B C28B C27B 120.0 .
C28B C29B C24B 120.0 .
C31A C30A C35A 120.0 .
C31A C30A P1 118.1(3) .
C35A C30A P1 121.4(3) .
C32A C31A C30A 120.0 .
C33A C32A C31A 120.0 .
C32A C33A C34A 120.0 .
C35A C34A C33A 120.0 .
C34A C35A C30A 120.0 .
C31B C30B C35B 120.0 .
C31B C30B P1 125.8(3) .
C35B C30B P1 114.2(3) .
C32B C31B C30B 120.0 .
C31B C32B C33B 120.0 .
C34B C33B C32B 120.0 .
C33B C34B C35B 120.0 .
C34B C35B C30B 120.0 .
C37 C36 C41 119.3(4) .
C37 C36 P2 123.1(3) .
C41 C36 P2 117.3(3) .
C38 C37 C36 120.2(4) .
C39 C38 C37 120.0(4) .
C38 C39 C40 120.1(4) .
C41 C40 C39 120.2(4) .
C40 C41 C36 120.1(4) .
C47 C42 C43 118.8(4) .
C47 C42 P2 122.5(3) .
C43 C42 P2 118.2(3) .
C44 C43 C42 120.6(4) .
C45 C44 C43 120.2(4) .
C46 C45 C44 119.6(4) .
C45 C46 C47 120.5(5) .
C42 C47 C46 120.4(5) .
Cl1 C48 Cl1 116.4(9) 2
Cl3 C49 Cl2 116.2(5) .

loop_
_geom_bond_atom_site_label_1
_geom_bond_atom_site_label_2
_geom_bond_distance
_geom_bond_site_symmetry_2
Au1 C1 2.037(4) .
Au1 P2 2.3794(10) .
Au1 P1 2.4073(11) .
P1 C30B 1.757(3) .
P1 C24B 1.766(3) .
P1 C23 1.841(4) .
P1 C24A 1.895(3) .
P1 C30A 1.905(3) .
P2 C36 1.813(4) .
P2 C42 1.826(4) .
P2 C22 1.841(4) .
N1 C1 1.334(6) .
N1 C4 1.435(5) .
N1 C2 1.479(5) .
N2 C1 1.330(5) .
N2 C13 1.437(5) .
N2 C3 1.474(6) .
B1 C23 1.636(6) .
B1 B3 1.781(7) .
B1 B2 1.798(7) .
B1 B4 1.868(8) .
B2 C23 1.731(6) .
B2 B5 1.739(7) .
B2 B3 1.745(7) .
B2 B9 1.775(6) .
B3 B4 1.781(7) .
B3 B5 1.800(7) .
B3 B6 1.818(7) .
B4 B6 1.766(8) .
B4 B7 1.829(7) .
B5 B8 1.765(6) .
B5 B9 1.773(6) .
B5 B6 1.786(7) .
B6 B8 1.741(7) .
B6 B7 1.756(7) .
B7 C22 1.624(6) .
B7 B8 1.777(7) .
B8 C22 1.742(6) .
B8 B9 1.770(6) .
B9 C23 1.717(6) .
B9 C22 1.737(6) .
C2 C3 1.518(7) .
C4 C9 1.395(7) .
C4 C5 1.397(6) .
C5 C6 1.392(6) .
C5 C10 1.501(7) .
C6 C7 1.387(7) .
C7 C8 1.383(6) .
C7 C11 1.507(6) .
C8 C9 1.393(6) .
C9 C12 1.511(6) .
C13 C14 1.392(6) .
C13 C18 1.396(6) .
C14 C15 1.401(8) .
C14 C19 1.501(8) .
C15 C16 1.376(8) .
C16 C17 1.382(7) .
C16 C20 1.517(8) .
C17 C18 1.391(6) .
C18 C21 1.506(6) .
C22 C23 1.603(5) .
C24A C25A 1.3900 .
C24A C29A 1.3900 .
C25A C26A 1.3900 .
C26A C27A 1.3900 .
C27A C28A 1.3900 .
C28A C29A 1.3900 .
C24B C25B 1.3900 .
C24B C29B 1.3900 .
C25B C26B 1.3900 .
C26B C27B 1.3900 .
C27B C28B 1.3900 .
C28B C29B 1.3900 .
C30A C31A 1.3900 .
C30A C35A 1.3900 .
C31A C32A 1.3900 .
C32A C33A 1.3900 .
C33A C34A 1.3900 .
C34A C35A 1.3900 .
C30B C31B 1.3900 .
C30B C35B 1.3900 .
C31B C32B 1.3900 .
C32B C33B 1.3900 .
C33B C34B 1.3900 .
C34B C35B 1.3900 .
C36 C37 1.392(6) .
C36 C41 1.399(6) .
C37 C38 1.394(6) .
C38 C39 1.383(7) .
C39 C40 1.388(7) .
C40 C41 1.386(6) .
C42 C47 1.379(6) .
C42 C43 1.389(6) .
C43 C44 1.385(6) .
C44 C45 1.376(7) .
C45 C46 1.373(7) .
C46 C47 1.389(7) .
C48 Cl1 1.722(8) 2
C48 Cl1 1.722(8) .
C49 Cl3 1.681(8) .
C49 Cl2 1.742(8) .
